data_4507026
loop_
_publ_author_name
'Cai, Song-Liang'
'Zheng, Sheng-Run'
'Wen, Zhen-Zhen'
'Fan, Jun'
'Zhang, Wei-Guang'

_publ_section_title
;
 A Series of New Three-Dimensional d--f Heterometallic Coordination
 Polymers with Rare 10-ConnectedbctNet Topology Based on Planar
 Hexanuclear Heterometallic Second Building Units
;
_journal_issue 11
_journal_name_full 'Crystal Growth &amp; Design'
_journal_page_first 5737
_journal_paper_doi 10.1021/cg301256g
_journal_volume 12
_journal_year 2012
_chemical_formula_moiety 'C22 H12 Cd Eu N5 O8, 3(H2 O)'
_chemical_formula_sum 'C22 H18 Cd Eu N5 O11'
_chemical_formula_weight 792.77
_chemical_name_systematic
; 
 ? 
;
_space_group_IT_number 14
_symmetry_cell_setting monoclinic
_symmetry_space_group_name_Hall '-P 2ybc'
_symmetry_space_group_name_H-M 'P 1 21/c 1'
_atom_sites_solution_hydrogens geom
_atom_sites_solution_primary direct
_atom_sites_solution_secondary difmap
_audit_creation_method SHELXL-97
_cell_angle_alpha 90.00
_cell_angle_beta 121.247(8)
_cell_angle_gamma 90.00
_cell_formula_units_Z 4
_cell_length_a 11.062(2)
_cell_length_b 13.563(3)
_cell_length_c 20.895(4)
_cell_measurement_reflns_used 3995
_cell_measurement_temperature 298(2)
_cell_measurement_theta_max 27.65
_cell_measurement_theta_min 2.28
_cell_volume 2680.2(9)
_computing_cell_refinement 'Bruker SAINT'
_computing_data_collection 'Bruker APEX2'
_computing_data_reduction 'Bruker SAINT'
_computing_molecular_graphics 'Bruker SHELXTL'
_computing_publication_material 'Bruker SHELXTL'
_computing_structure_refinement 'SHELXL-97 (Sheldrick, 2008)'
_computing_structure_solution 'SHELXS-97 (Sheldrick, 2008)'
_diffrn_ambient_temperature 298(2)
_diffrn_measured_fraction_theta_full 0.999
_diffrn_measured_fraction_theta_max 0.999
_diffrn_radiation_monochromator graphite
_diffrn_radiation_source 'fine-focus sealed tube'
_diffrn_radiation_type MoK\a
_diffrn_radiation_wavelength 0.71073
_diffrn_reflns_av_R_equivalents 0.0434
_diffrn_reflns_av_sigmaI/netI 0.0573
_diffrn_reflns_limit_h_max 13
_diffrn_reflns_limit_h_min -13
_diffrn_reflns_limit_k_max 16
_diffrn_reflns_limit_k_min -12
_diffrn_reflns_limit_l_max 25
_diffrn_reflns_limit_l_min -25
_diffrn_reflns_number 14100
_diffrn_reflns_theta_full 26.00
_diffrn_reflns_theta_max 26.00
_diffrn_reflns_theta_min 1.89
_exptl_absorpt_coefficient_mu 3.179
_exptl_absorpt_correction_T_max 0.5037
_exptl_absorpt_correction_T_min 0.4697
_exptl_absorpt_correction_type multi-scan
_exptl_absorpt_process_details 'SADABS (Sheldrick, 1996)'
_exptl_crystal_colour colorless
_exptl_crystal_density_diffrn 1.965
_exptl_crystal_density_method 'not measured'
_exptl_crystal_description block
_exptl_crystal_F_000 1536
_exptl_crystal_size_max 0.28
_exptl_crystal_size_mid 0.26
_exptl_crystal_size_min 0.25
_refine_diff_density_max 1.115
_refine_diff_density_min -1.354
_refine_diff_density_rms 0.152
_refine_ls_extinction_method none
_refine_ls_goodness_of_fit_ref 1.051
_refine_ls_hydrogen_treatment constr
_refine_ls_matrix_type full
_refine_ls_number_parameters 361
_refine_ls_number_reflns 5258
_refine_ls_number_restraints 25
_refine_ls_restrained_S_all 1.077
_refine_ls_R_factor_all 0.0627
_refine_ls_R_factor_gt 0.0394
_refine_ls_shift/su_max 0.001
_refine_ls_shift/su_mean 0.000
_refine_ls_structure_factor_coef Fsqd
_refine_ls_weighting_details 'calc w=1/[\s^2^(Fo^2^)+(0.0387P)^2^+1.1772P] where P=(Fo^2^+2Fc^2^)/3'
_refine_ls_weighting_scheme calc
_refine_ls_wR_factor_gt 0.0828
_refine_ls_wR_factor_ref 0.0943
_reflns_number_gt 3902
_reflns_number_total 5258
_reflns_threshold_expression >2sigma(I)
_cod_data_source_file cg301256g_si_002.cif
_cod_data_source_block Eu-Cd
_cod_depositor_comments
;
The following automatic conversions were performed:

'_symmetry_cell_setting' value 'Monoclinic' changed to 'monoclinic'
according to /home/saulius/struct/CIF-dictionaries/cif_core.dic
dictionary named 'cif_core.dic' version 2.4.2 from 2011-04-26.

Automatic conversion script
Id: cif_fix_values 1891 2012-01-12 08:04:46Z andrius 
;
_cod_original_sg_symbol_H-M 'P2(1)/c  '
_cod_database_code 4507026

loop_
_symmetry_equiv_pos_as_xyz
'x, y, z'
'-x, y+1/2, -z+1/2'
'-x, -y, -z'
'x, -y-1/2, z-1/2'

loop_
_atom_site_label
_atom_site_type_symbol
_atom_site_fract_x
_atom_site_fract_y
_atom_site_fract_z
_atom_site_U_iso_or_equiv
_atom_site_adp_type
_atom_site_occupancy
_atom_site_symmetry_multiplicity
_atom_site_calc_flag
_atom_site_refinement_flags
Eu1 Eu 0.55787(3) 0.86299(2) 0.495952(16) 0.01991(10) Uani 1 1 d U
Cd1 Cd 0.99235(4) 0.85495(3) 0.73333(2) 0.02164(13) Uani 1 1 d .
O1 O 0.7724(4) 0.9011(3) 0.6261(2) 0.0217(9) Uani 1 1 d U
O2 O 0.6133(4) 1.0184(3) 0.5784(2) 0.0261(10) Uani 1 1 d .
O3 O 0.6438(5) 1.2254(3) 0.5778(2) 0.0411(13) Uani 1 1 d .
O4 O 0.7906(5) 1.3307(3) 0.6629(3) 0.0415(13) Uani 1 1 d .
O5 O 0.4308(5) 0.8612(3) 0.5631(3) 0.0367(12) Uani 1 1 d .
O6 O 0.6764(5) 0.9911(4) 0.4700(3) 0.0415(13) Uani 1 1 d .
O7 O 0.7524(5) 0.7846(4) 0.4876(3) 0.0470(14) Uani 1 1 d .
O8 O 0.5555(5) 0.8144(4) 0.3812(3) 0.0449(10) Uani 1 1 d U
N1 N 0.9723(5) 1.0231(4) 0.7345(3) 0.0231(12) Uani 1 1 d .
N2 N 0.9728(5) 1.1874(4) 0.7482(3) 0.0254(12) Uani 1 1 d .
N3 N 1.3830(5) 1.1940(4) 0.9369(3) 0.0357(14) Uani 1 1 d .
N4 N 0.0954(6) 0.8620(4) 0.6581(3) 0.0357(14) Uani 1 1 d .
N5 N 0.8671(7) 0.6693(5) 0.2969(3) 0.0428(16) Uani 1 1 d .
C1 C 0.7372(6) 0.9906(4) 0.6262(3) 0.0204(13) Uani 1 1 d .
C2 C 0.8431(6) 1.0591(4) 0.6798(3) 0.0214(14) Uani 1 1 d .
C3 C 0.8453(6) 1.1616(4) 0.6868(3) 0.0230(14) Uani 1 1 d .
C4 C 0.7511(6) 1.2447(5) 0.6397(4) 0.0294(16) Uani 1 1 d .
C5 C 1.0469(6) 1.1021(5) 0.7736(3) 0.0271(15) Uani 1 1 d .
C6 C 1.1983(6) 1.1036(5) 0.8334(4) 0.0296(16) Uani 1 1 d .
C7 C 1.2462(6) 1.1756(5) 0.8862(3) 0.0308(16) Uani 1 1 d .
H7 H 1.1789 1.2154 0.8874 0.037 Uiso 1 1 calc R
C8 C 1.2981(7) 1.0404(5) 0.8349(4) 0.047(2) Uani 1 1 d .
H8 H 1.2705 0.9889 0.8006 0.056 Uiso 1 1 calc R
C9 C 1.4378(8) 1.0546(6) 0.8874(5) 0.066(3) Uani 1 1 d .
H9 H 1.5063 1.0123 0.8899 0.079 Uiso 1 1 calc R
C10 C 1.4761(8) 1.1328(6) 0.9368(5) 0.061(3) Uani 1 1 d .
H10 H 1.5716 1.1428 0.9714 0.074 Uiso 1 1 calc R
C11 C 0.3444(7) 0.9242(5) 0.5595(4) 0.0318(16) Uani 1 1 d .
C12 C 0.2563(6) 0.8995(5) 0.5928(4) 0.0283(15) Uani 1 1 d .
C13 C 0.1548(7) 0.9653(5) 0.5862(4) 0.0410(19) Uani 1 1 d .
H13 H 0.1392 1.0239 0.5599 0.049 Uiso 1 1 calc R
C14 C 0.2700(8) 0.8143(6) 0.6306(4) 0.045(2) Uani 1 1 d .
H14 H 0.3338 0.7665 0.6345 0.054 Uiso 1 1 calc R
C15 C 0.0770(8) 0.9440(6) 0.6186(4) 0.047(2) Uani 1 1 d .
H15 H 0.0083 0.9887 0.6129 0.056 Uiso 1 1 calc R
C16 C 0.1912(8) 0.7983(6) 0.6626(4) 0.048(2) Uani 1 1 d .
H16 H 0.2050 0.7399 0.6889 0.057 Uiso 1 1 calc R
C17 C 0.6808(8) 0.7838(6) 0.4178(4) 0.0433(19) Uani 1 1 d .
C18 C 0.7466(8) 0.7416(6) 0.3754(4) 0.0416(19) Uani 1 1 d .
C19 C 0.8870(9) 0.7210(7) 0.4116(5) 0.063(3) Uani 1 1 d .
H19 H 0.9436 0.7297 0.4631 0.075 Uiso 1 1 calc R
C20 C 0.6657(9) 0.7257(7) 0.2992(5) 0.062(3) Uani 1 1 d .
H20 H 0.5694 0.7396 0.2728 0.075 Uiso 1 1 calc R
C21 C 0.9446(9) 0.6868(7) 0.3706(5) 0.065(3) Uani 1 1 d .
H21 H 1.0415 0.6755 0.3954 0.077 Uiso 1 1 calc R
C22 C 0.7300(9) 0.6892(6) 0.2631(5) 0.055(2) Uani 1 1 d .
H22 H 0.6743 0.6778 0.2119 0.066 Uiso 1 1 calc R
O1W O 0.422(2) 0.9324(16) 0.2487(10) 0.417(14) Uani 1 1 d .
H1WA H 0.4438 0.8855 0.2797 0.501 Uiso 1 1 d R
H1WB H 0.4647 0.9839 0.2734 0.501 Uiso 1 1 d R
O2W O 0.851(8) 0.950(6) 0.030(5) 1.27(3) Uani 1 1 d U
H2WA H 0.8232 1.0080 0.0135 1.518 Uiso 1 1 d R
H2WB H 0.9351 0.9504 0.0388 1.518 Uiso 1 1 d R
O3W O 0.170(5) 0.957(3) 0.095(3) 0.81(2) Uani 1 1 d U
H3WA H 0.1781 0.9483 0.1376 0.978 Uiso 1 1 d R
H3WB H 0.2562 0.9655 0.1082 0.978 Uiso 1 1 d R

loop_
_atom_site_aniso_label
_atom_site_aniso_U_11
_atom_site_aniso_U_22
_atom_site_aniso_U_33
_atom_site_aniso_U_23
_atom_site_aniso_U_13
_atom_site_aniso_U_12
Eu1 0.01958(17) 0.01997(18) 0.01859(17) -0.00035(14) 0.00878(13) 0.00230(13)
Cd1 0.0230(2) 0.0187(3) 0.0235(2) 0.00462(19) 0.0123(2) 0.00256(19)
O1 0.0222(12) 0.0200(13) 0.0216(12) -0.0005(9) 0.0105(9) 0.0010(9)
O2 0.023(2) 0.017(2) 0.028(2) -0.0009(19) 0.007(2) 0.0017(18)
O3 0.034(3) 0.029(3) 0.032(3) -0.001(2) -0.002(2) -0.002(2)
O4 0.034(3) 0.021(3) 0.044(3) -0.011(2) 0.002(2) -0.002(2)
O5 0.041(3) 0.033(3) 0.050(3) 0.001(2) 0.034(3) 0.001(2)
O6 0.046(3) 0.041(3) 0.055(3) 0.015(3) 0.039(3) 0.007(2)
O7 0.055(3) 0.062(4) 0.029(3) 0.008(3) 0.025(3) 0.025(3)
O8 0.0493(15) 0.0515(15) 0.0398(12) -0.0082(9) 0.0273(10) 0.0053(10)
N1 0.023(3) 0.016(3) 0.023(3) 0.001(2) 0.008(2) -0.001(2)
N2 0.025(3) 0.018(3) 0.029(3) -0.006(2) 0.011(2) 0.000(2)
N3 0.025(3) 0.033(4) 0.032(3) 0.001(3) 0.002(3) 0.003(3)
N4 0.036(3) 0.037(4) 0.043(3) 0.012(3) 0.026(3) 0.004(3)
N5 0.049(4) 0.048(4) 0.042(4) -0.004(3) 0.032(3) 0.002(3)
C1 0.026(3) 0.020(3) 0.018(3) 0.003(3) 0.013(3) 0.004(3)
C2 0.021(3) 0.017(3) 0.024(3) 0.000(3) 0.011(3) 0.000(3)
C3 0.018(3) 0.027(4) 0.020(3) -0.006(3) 0.007(3) -0.001(3)
C4 0.020(3) 0.030(4) 0.028(4) -0.001(3) 0.005(3) 0.002(3)
C5 0.026(3) 0.021(4) 0.026(3) -0.003(3) 0.007(3) 0.001(3)
C6 0.021(3) 0.025(4) 0.035(4) -0.002(3) 0.008(3) -0.003(3)
C7 0.027(4) 0.030(4) 0.027(4) 0.005(3) 0.009(3) 0.001(3)
C8 0.036(4) 0.030(4) 0.057(5) -0.022(4) 0.012(4) -0.004(3)
C9 0.034(4) 0.052(6) 0.085(7) -0.032(5) 0.012(5) -0.001(4)
C10 0.024(4) 0.059(6) 0.069(6) -0.014(5) 0.001(4) 0.000(4)
C11 0.030(4) 0.038(4) 0.033(4) -0.001(3) 0.020(3) 0.000(3)
C12 0.027(3) 0.031(4) 0.035(4) 0.001(3) 0.021(3) 0.001(3)
C13 0.052(5) 0.043(5) 0.048(5) 0.024(4) 0.040(4) 0.015(4)
C14 0.061(5) 0.035(5) 0.070(6) 0.014(4) 0.055(5) 0.009(4)
C15 0.049(5) 0.048(5) 0.059(5) 0.021(4) 0.039(4) 0.021(4)
C16 0.063(5) 0.035(5) 0.065(5) 0.017(4) 0.048(5) 0.017(4)
C17 0.044(5) 0.043(5) 0.050(5) -0.007(4) 0.029(4) 0.010(4)
C18 0.053(5) 0.046(5) 0.040(4) -0.011(4) 0.034(4) 0.000(4)
C19 0.058(6) 0.093(8) 0.040(5) -0.012(5) 0.027(5) 0.015(5)
C20 0.049(5) 0.088(7) 0.055(6) -0.018(5) 0.030(5) 0.004(5)
C21 0.050(5) 0.104(8) 0.047(5) -0.005(5) 0.031(5) 0.017(5)
C22 0.063(6) 0.069(6) 0.043(5) -0.020(5) 0.036(5) -0.007(5)
O1W 0.53(3) 0.39(3) 0.25(2) 0.13(2) 0.15(2) 0.13(3)
O2W 1.27(3) 1.27(3) 1.27(3) 0.0000(11) 0.656(14) 0.0000(11)
O3W 0.82(2) 0.81(2) 0.81(2) 0.0000(11) 0.423(12) 0.0000(11)

loop_
_atom_type_symbol
_atom_type_description
_atom_type_scat_dispersion_real
_atom_type_scat_dispersion_imag
_atom_type_scat_source
C C 0.0033 0.0016 'International Tables Vol C Tables 4.2.6.8 and 6.1.1.4'
Cd Cd -0.8075 1.2024 'International Tables Vol C Tables 4.2.6.8 and 6.1.1.4'
Eu Eu -0.1578 3.6682 'International Tables Vol C Tables 4.2.6.8 and 6.1.1.4'
N N 0.0061 0.0033 'International Tables Vol C Tables 4.2.6.8 and 6.1.1.4'
O O 0.0106 0.0060 'International Tables Vol C Tables 4.2.6.8 and 6.1.1.4'
H H 0.0000 0.0000 'International Tables Vol C Tables 4.2.6.8 and 6.1.1.4'

loop_
_geom_angle_atom_site_label_1
_geom_angle_atom_site_label_2
_geom_angle_atom_site_label_3
_geom_angle
_geom_angle_site_symmetry_1
_geom_angle_site_symmetry_3
O3 Eu1 O2 75.16(15) 3_676 3_676
O3 Eu1 O6 133.14(17) 3_676 .
O2 Eu1 O6 72.70(15) 3_676 .
O3 Eu1 O5 74.41(17) 3_676 .
O2 Eu1 O5 83.15(15) 3_676 .
O6 Eu1 O5 132.79(16) . .
O3 Eu1 O8 72.00(17) 3_676 .
O2 Eu1 O8 86.68(16) 3_676 .
O6 Eu1 O8 72.95(17) . .
O5 Eu1 O8 146.37(16) . .
O3 Eu1 O7 107.83(18) 3_676 .
O2 Eu1 O7 132.50(15) 3_676 .
O6 Eu1 O7 72.55(17) . .
O5 Eu1 O7 144.21(16) . .
O8 Eu1 O7 52.59(16) . .
O3 Eu1 O1 149.52(15) 3_676 .
O2 Eu1 O1 123.13(13) 3_676 .
O6 Eu1 O1 77.33(15) . .
O5 Eu1 O1 83.38(14) . .
O8 Eu1 O1 128.26(14) . .
O7 Eu1 O1 78.60(14) . .
O3 Eu1 O2 133.46(15) 3_676 .
O2 Eu1 O2 73.40(15) 3_676 .
O6 Eu1 O2 65.94(15) . .
O5 Eu1 O2 68.55(14) . .
O8 Eu1 O2 137.95(16) . .
O7 Eu1 O2 118.70(15) . .
O1 Eu1 O2 50.29(12) . .
O3 Eu1 N3 77.54(16) 3_676 2_746
O2 Eu1 N3 148.67(16) 3_676 2_746
O6 Eu1 N3 138.50(16) . 2_746
O5 Eu1 N3 74.91(17) . 2_746
O8 Eu1 N3 99.29(18) . 2_746
O7 Eu1 N3 70.99(18) . 2_746
O1 Eu1 N3 76.68(15) . 2_746
O2 Eu1 N3 117.05(16) . 2_746
O3 Eu1 Eu1 107.27(12) 3_676 3_676
O2 Eu1 Eu1 38.72(10) 3_676 3_676
O6 Eu1 Eu1 63.73(11) . 3_676
O5 Eu1 Eu1 71.97(11) . 3_676
O8 Eu1 Eu1 116.76(12) . 3_676
O7 Eu1 Eu1 135.61(13) . 3_676
O1 Eu1 Eu1 84.69(9) . 3_676
O2 Eu1 Eu1 34.68(9) . 3_676
N3 Eu1 Eu1 143.52(13) 2_746 3_676
O4 Cd1 N1 101.17(17) 2_746 .
O4 Cd1 N2 72.27(17) 2_746 2_746
N1 Cd1 N2 171.17(18) . 2_746
O4 Cd1 N4 90.26(19) 2_746 1_655
N1 Cd1 N4 92.81(19) . 1_655
N2 Cd1 N4 93.12(19) 2_746 1_655
O4 Cd1 O1 173.01(15) 2_746 .
N1 Cd1 O1 72.02(15) . .
N2 Cd1 O1 114.66(16) 2_746 .
N4 Cd1 O1 88.51(16) 1_655 .
O4 Cd1 N5 94.6(2) 2_746 4_576
N1 Cd1 N5 92.5(2) . 4_576
N2 Cd1 N5 82.3(2) 2_746 4_576
N4 Cd1 N5 171.9(2) 1_655 4_576
O1 Cd1 N5 87.41(18) . 4_576
C1 O1 Cd1 114.3(3) . .
C1 O1 Eu1 94.5(3) . .
Cd1 O1 Eu1 150.99(18) . .
C1 O2 Eu1 153.8(4) . 3_676
C1 O2 Eu1 93.9(3) . .
Eu1 O2 Eu1 106.60(15) 3_676 .
C4 O3 Eu1 151.6(5) . 3_676
C4 O4 Cd1 119.2(4) . 2_756
C11 O5 Eu1 127.2(4) . .
C11 O6 Eu1 141.5(4) 3_676 .
C17 O7 Eu1 92.2(4) . .
C17 O8 Eu1 92.5(4) . .
C5 N1 C2 105.6(5) . .
C5 N1 Cd1 140.3(4) . .
C2 N1 Cd1 114.1(4) . .
C5 N2 C3 105.6(5) . .
C5 N2 Cd1 139.5(4) . 2_756
C3 N2 Cd1 114.2(4) . 2_756
C10 N3 C7 116.1(6) . .
C10 N3 Eu1 125.3(5) . 2_756
C7 N3 Eu1 117.1(4) . 2_756
C16 N4 C15 116.4(6) . .
C16 N4 Cd1 124.4(5) . 1_455
C15 N4 Cd1 118.0(5) . 1_455
C22 N5 C21 116.7(7) . .
C22 N5 Cd1 124.4(5) . 4_575
C21 N5 Cd1 117.0(5) . 4_575
O2 C1 O1 119.3(5) . .
O2 C1 C2 121.8(5) . .
O1 C1 C2 118.9(5) . .
N1 C2 C3 108.2(5) . .
N1 C2 C1 119.1(5) . .
C3 C2 C1 132.7(5) . .
N2 C3 C2 107.8(5) . .
N2 C3 C4 116.7(5) . .
C2 C3 C4 135.1(5) . .
O3 C4 O4 123.3(6) . .
O3 C4 C3 119.0(6) . .
O4 C4 C3 117.4(5) . .
N1 C5 N2 112.8(5) . .
N1 C5 C6 126.4(6) . .
N2 C5 C6 120.5(6) . .
C7 C6 C8 117.1(6) . .
C7 C6 C5 119.2(6) . .
C8 C6 C5 123.4(6) . .
N3 C7 C6 125.3(6) . .
N3 C7 H7 117.3 . .
C6 C7 H7 117.3 . .
C9 C8 C6 119.1(7) . .
C9 C8 H8 120.4 . .
C6 C8 H8 120.4 . .
C8 C9 C10 119.2(7) . .
C8 C9 H9 120.4 . .
C10 C9 H9 120.4 . .
N3 C10 C9 123.0(7) . .
N3 C10 H10 118.5 . .
C9 C10 H10 118.5 . .
O5 C11 O6 126.0(6) . 3_676
O5 C11 C12 118.6(6) . .
O6 C11 C12 115.5(6) 3_676 .
C14 C12 C13 116.4(6) . .
C14 C12 C11 123.6(6) . .
C13 C12 C11 119.9(6) . .
C15 C13 C12 119.9(7) . .
C15 C13 H13 120.1 . .
C12 C13 H13 120.1 . .
C12 C14 C16 120.8(7) . .
C12 C14 H14 119.6 . .
C16 C14 H14 119.6 . .
N4 C15 C13 123.1(7) . .
N4 C15 H15 118.5 . .
C13 C15 H15 118.5 . .
N4 C16 C14 123.3(7) . .
N4 C16 H16 118.3 . .
C14 C16 H16 118.3 . .
O7 C17 O8 122.7(7) . .
O7 C17 C18 118.6(7) . .
O8 C17 C18 118.7(7) . .
C19 C18 C20 118.6(7) . .
C19 C18 C17 120.6(7) . .
C20 C18 C17 120.8(7) . .
C18 C19 C21 119.0(8) . .
C18 C19 H19 120.5 . .
C21 C19 H19 120.5 . .
C22 C20 C18 118.8(8) . .
C22 C20 H20 120.6 . .
C18 C20 H20 120.6 . .
N5 C21 C19 123.0(8) . .
N5 C21 H21 118.5 . .
C19 C21 H21 118.5 . .
N5 C22 C20 123.9(8) . .
N5 C22 H22 118.0 . .
C20 C22 H22 118.0 . .
H1WA O1W H1WB 107.7 . .
H2WA O2W H2WB 101.8 . .
H3WA O3W H3WB 101.3 . .

loop_
_geom_bond_atom_site_label_1
_geom_bond_atom_site_label_2
_geom_bond_distance
_geom_bond_site_symmetry_2
Eu1 O3 2.285(4) 3_676
Eu1 O2 2.353(4) 3_676
Eu1 O6 2.402(5) .
Eu1 O5 2.448(4) .
Eu1 O8 2.474(5) .
Eu1 O7 2.486(5) .
Eu1 O1 2.569(4) .
Eu1 O2 2.587(4) .
Eu1 N3 2.588(6) 2_746
Cd1 O4 2.274(4) 2_746
Cd1 N1 2.293(5) .
Cd1 N2 2.304(5) 2_746
Cd1 N4 2.375(6) 1_655
Cd1 O1 2.383(4) .
Cd1 N5 2.388(6) 4_576
O1 C1 1.275(7) .
O2 C1 1.264(6) .
O2 Eu1 2.353(4) 3_676
O3 C4 1.249(7) .
O3 Eu1 2.285(4) 3_676
O4 C4 1.252(7) .
O4 Cd1 2.274(4) 2_756
O5 C11 1.254(8) .
O6 C11 1.267(8) 3_676
O7 C17 1.247(8) .
O8 C17 1.256(8) .
N1 C5 1.340(7) .
N1 C2 1.376(7) .
N2 C5 1.357(8) .
N2 C3 1.371(7) .
N2 Cd1 2.304(5) 2_756
N3 C10 1.324(9) .
N3 C7 1.346(7) .
N3 Eu1 2.588(6) 2_756
N4 C16 1.331(9) .
N4 C15 1.336(8) .
N4 Cd1 2.375(6) 1_455
N5 C22 1.327(9) .
N5 C21 1.340(9) .
N5 Cd1 2.388(6) 4_575
C1 C2 1.459(8) .
C2 C3 1.397(8) .
C3 C4 1.503(8) .
C5 C6 1.481(8) .
C6 C7 1.359(9) .
C6 C8 1.386(9) .
C7 H7 0.9300 .
C8 C9 1.368(10) .
C8 H8 0.9300 .
C9 C10 1.384(11) .
C9 H9 0.9300 .
C10 H10 0.9300 .
C11 O6 1.267(8) 3_676
C11 C12 1.500(8) .
C12 C14 1.363(9) .
C12 C13 1.385(9) .
C13 C15 1.374(9) .
C13 H13 0.9300 .
C14 C16 1.365(9) .
C14 H14 0.9300 .
C15 H15 0.9300 .
C16 H16 0.9300 .
C17 C18 1.521(10) .
C18 C19 1.357(10) .
C18 C20 1.381(10) .
C19 C21 1.386(10) .
C19 H19 0.9300 .
C20 C22 1.368(10) .
C20 H20 0.9300 .
C21 H21 0.9300 .
C22 H22 0.9300 .
O1W H1WA 0.8501 .
O1W H1WB 0.8500 .
O2W H2WA 0.8497 .
O2W H2WB 0.8519 .
O3W H3WA 0.8512 .
O3W H3WB 0.8515 .

loop_
_geom_torsion_atom_site_label_1
_geom_torsion_atom_site_label_2
_geom_torsion_atom_site_label_3
_geom_torsion_atom_site_label_4
_geom_torsion
_geom_torsion_site_symmetry_1
_geom_torsion_site_symmetry_4
N1 Cd1 O1 C1 -10.9(4) . .
N2 Cd1 O1 C1 162.9(4) 2_746 .
N4 Cd1 O1 C1 -104.3(4) 1_655 .
N5 Cd1 O1 C1 82.6(4) 4_576 .
N1 Cd1 O1 Eu1 162.5(4) . .
N2 Cd1 O1 Eu1 -23.7(4) 2_746 .
N4 Cd1 O1 Eu1 69.1(4) 1_655 .
N5 Cd1 O1 Eu1 -104.0(4) 4_576 .
O3 Eu1 O1 C1 -118.5(4) 3_676 .
O2 Eu1 O1 C1 1.9(4) 3_676 .
O6 Eu1 O1 C1 61.2(3) . .
O5 Eu1 O1 C1 -75.4(3) . .
O8 Eu1 O1 C1 117.1(4) . .
O7 Eu1 O1 C1 135.6(4) . .
O2 Eu1 O1 C1 -7.9(3) . .
N3 Eu1 O1 C1 -151.4(4) 2_746 .
Eu1 Eu1 O1 C1 -3.0(3) 3_676 .
O3 Eu1 O1 Cd1 67.5(5) 3_676 .
O2 Eu1 O1 Cd1 -172.1(3) 3_676 .
O6 Eu1 O1 Cd1 -112.8(4) . .
O5 Eu1 O1 Cd1 110.6(4) . .
O8 Eu1 O1 Cd1 -56.8(4) . .
O7 Eu1 O1 Cd1 -38.3(4) . .
O2 Eu1 O1 Cd1 178.1(4) . .
N3 Eu1 O1 Cd1 34.6(4) 2_746 .
Eu1 Eu1 O1 Cd1 -177.0(4) 3_676 .
O3 Eu1 O2 C1 147.1(3) 3_676 .
O2 Eu1 O2 C1 -163.5(4) 3_676 .
O6 Eu1 O2 C1 -85.4(4) . .
O5 Eu1 O2 C1 107.5(4) . .
O8 Eu1 O2 C1 -98.3(4) . .
O7 Eu1 O2 C1 -33.6(4) . .
O1 Eu1 O2 C1 8.0(3) . .
N3 Eu1 O2 C1 48.5(4) 2_746 .
Eu1 Eu1 O2 C1 -163.5(4) 3_676 .
O3 Eu1 O2 Eu1 -49.4(3) 3_676 3_676
O2 Eu1 O2 Eu1 0.0 3_676 3_676
O6 Eu1 O2 Eu1 78.07(18) . 3_676
O5 Eu1 O2 Eu1 -89.05(18) . 3_676
O8 Eu1 O2 Eu1 65.1(3) . 3_676
O7 Eu1 O2 Eu1 129.83(17) . 3_676
O1 Eu1 O2 Eu1 171.4(2) . 3_676
N3 Eu1 O2 Eu1 -148.07(17) 2_746 3_676
O3 Eu1 O5 C11 -92.4(6) 3_676 .
O2 Eu1 O5 C11 -15.9(5) 3_676 .
O6 Eu1 O5 C11 42.8(6) . .
O8 Eu1 O5 C11 -89.3(6) . .
O7 Eu1 O5 C11 168.6(5) . .
O1 Eu1 O5 C11 108.7(5) . .
O2 Eu1 O5 C11 58.9(5) . .
N3 Eu1 O5 C11 -173.4(6) 2_746 .
Eu1 Eu1 O5 C11 22.1(5) 3_676 .
O3 Eu1 O6 C11 55.8(8) 3_676 3_676
O2 Eu1 O6 C11 7.1(7) 3_676 3_676
O5 Eu1 O6 C11 -55.6(8) . 3_676
O8 Eu1 O6 C11 98.9(7) . 3_676
O7 Eu1 O6 C11 154.2(8) . 3_676
O1 Eu1 O6 C11 -124.0(7) . 3_676
O2 Eu1 O6 C11 -72.0(7) . 3_676
N3 Eu1 O6 C11 -176.4(7) 2_746 3_676
Eu1 Eu1 O6 C11 -33.7(7) 3_676 3_676
O3 Eu1 O7 C17 50.1(5) 3_676 .
O2 Eu1 O7 C17 -35.9(6) 3_676 .
O6 Eu1 O7 C17 -80.6(5) . .
O5 Eu1 O7 C17 138.0(5) . .
O8 Eu1 O7 C17 1.0(5) . .
O1 Eu1 O7 C17 -160.7(5) . .
O2 Eu1 O7 C17 -129.3(5) . .
N3 Eu1 O7 C17 119.6(5) 2_746 .
Eu1 Eu1 O7 C17 -90.7(5) 3_676 .
O3 Eu1 O8 C17 -131.8(5) 3_676 .
O2 Eu1 O8 C17 152.7(5) 3_676 .
O6 Eu1 O8 C17 79.8(5) . .
O5 Eu1 O8 C17 -134.9(5) . .
O7 Eu1 O8 C17 -1.0(5) . .
O1 Eu1 O8 C17 22.0(5) . .
O2 Eu1 O8 C17 92.1(5) . .
N3 Eu1 O8 C17 -58.3(5) 2_746 .
Eu1 Eu1 O8 C17 127.5(4) 3_676 .
O4 Cd1 N1 C5 2.6(7) 2_746 .
N4 Cd1 N1 C5 -88.2(7) 1_655 .
O1 Cd1 N1 C5 -175.8(7) . .
N5 Cd1 N1 C5 97.8(7) 4_576 .
O4 Cd1 N1 C2 -175.1(4) 2_746 .
N4 Cd1 N1 C2 94.0(4) 1_655 .
O1 Cd1 N1 C2 6.5(4) . .
N5 Cd1 N1 C2 -79.9(4) 4_576 .
Eu1 O2 C1 O1 -156.2(6) 3_676 .
Eu1 O2 C1 O1 -14.3(6) . .
Eu1 O2 C1 C2 21.3(13) 3_676 .
Eu1 O2 C1 C2 163.3(5) . .
Cd1 O1 C1 O2 -168.8(4) . .
Eu1 O1 C1 O2 14.4(6) . .
Cd1 O1 C1 C2 13.6(7) . .
Eu1 O1 C1 C2 -163.2(5) . .
C5 N1 C2 C3 1.5(7) . .
Cd1 N1 C2 C3 180.0(4) . .
C5 N1 C2 C1 179.0(5) . .
Cd1 N1 C2 C1 -2.5(7) . .
O2 C1 C2 N1 174.5(5) . .
O1 C1 C2 N1 -7.9(8) . .
O2 C1 C2 C3 -8.7(11) . .
O1 C1 C2 C3 168.9(6) . .
C5 N2 C3 C2 3.6(7) . .
Cd1 N2 C3 C2 176.0(4) 2_756 .
C5 N2 C3 C4 -170.1(6) . .
Cd1 N2 C3 C4 2.3(7) 2_756 .
N1 C2 C3 N2 -3.2(7) . .
C1 C2 C3 N2 179.8(6) . .
N1 C2 C3 C4 168.8(7) . .
C1 C2 C3 C4 -8.3(12) . .
Eu1 O3 C4 O4 -136.7(8) 3_676 .
Eu1 O3 C4 C3 48.5(12) 3_676 .
Cd1 O4 C4 O3 -169.1(5) 2_756 .
Cd1 O4 C4 C3 5.8(8) 2_756 .
N2 C3 C4 O3 169.7(6) . .
C2 C3 C4 O3 -1.7(11) . .
N2 C3 C4 O4 -5.4(9) . .
C2 C3 C4 O4 -176.8(7) . .
C2 N1 C5 N2 0.8(7) . .
Cd1 N1 C5 N2 -177.0(4) . .
C2 N1 C5 C6 -172.8(6) . .
Cd1 N1 C5 C6 9.4(11) . .
C3 N2 C5 N1 -2.8(7) . .
Cd1 N2 C5 N1 -172.1(5) 2_756 .
C3 N2 C5 C6 171.2(6) . .
Cd1 N2 C5 C6 2.0(10) 2_756 .
N1 C5 C6 C7 -155.3(7) . .
N2 C5 C6 C7 31.6(9) . .
N1 C5 C6 C8 30.9(11) . .
N2 C5 C6 C8 -142.3(7) . .
C10 N3 C7 C6 -3.6(11) . .
Eu1 N3 C7 C6 163.4(5) 2_756 .
C8 C6 C7 N3 4.0(11) . .
C5 C6 C7 N3 -170.2(6) . .
C7 C6 C8 C9 -1.4(12) . .
C5 C6 C8 C9 172.5(8) . .
C6 C8 C9 C10 -1.1(14) . .
C7 N3 C10 C9 0.6(13) . .
Eu1 N3 C10 C9 -165.1(7) 2_756 .
C8 C9 C10 N3 1.6(15) . .
Eu1 O5 C11 O6 -12.5(10) . 3_676
Eu1 O5 C11 C12 167.8(4) . .
O5 C11 C12 C14 3.6(10) . .
O6 C11 C12 C14 -176.1(7) 3_676 .
O5 C11 C12 C13 -176.6(7) . .
O6 C11 C12 C13 3.7(9) 3_676 .
C14 C12 C13 C15 1.7(11) . .
C11 C12 C13 C15 -178.1(7) . .
C13 C12 C14 C16 -2.9(11) . .
C11 C12 C14 C16 176.9(7) . .
C16 N4 C15 C13 -2.4(11) . .
Cd1 N4 C15 C13 165.7(6) 1_455 .
C12 C13 C15 N4 1.0(12) . .
C15 N4 C16 C14 1.2(12) . .
Cd1 N4 C16 C14 -166.1(6) 1_455 .
C12 C14 C16 N4 1.5(13) . .
Eu1 O7 C17 O8 -1.9(8) . .
Eu1 O7 C17 C18 179.8(6) . .
Eu1 O8 C17 O7 1.9(8) . .
Eu1 O8 C17 C18 -179.8(6) . .
O7 C17 C18 C19 -11.1(12) . .
O8 C17 C18 C19 170.4(8) . .
O7 C17 C18 C20 170.5(8) . .
O8 C17 C18 C20 -7.9(12) . .
C20 C18 C19 C21 1.3(14) . .
C17 C18 C19 C21 -177.1(9) . .
C19 C18 C20 C22 0.4(14) . .
C17 C18 C20 C22 178.9(8) . .
C22 N5 C21 C19 2.0(14) . .
Cd1 N5 C21 C19 167.0(8) 4_575 .
C18 C19 C21 N5 -2.7(15) . .
C21 N5 C22 C20 -0.1(13) . .
Cd1 N5 C22 C20 -163.8(7) 4_575 .
C18 C20 C22 N5 -1.1(15) . .
